data_4313858
loop_
_publ_author_name
'Craig A. Grapperhaus'
'Ming Li'
'Apurba K. Patra'
'Selma Poturovic'
'Pawel M. Kozlowski'
'Marek Z. Zgierski'
'Mark S. Mashuta'

_publ_section_title
;
 Synthesis and Characterization of N2S3X-Fe Models of Iron-Containing
 Nitrile Hydratase
;
_journal_name_full 'Inorganic Chemistry'
_journal_page_first 4382
_journal_page_last 4388
_journal_paper_doi 10.1021/ic026239t
_journal_volume 42
_journal_year 2003
_chemical_formula_moiety 'C28 H56 Fe2 N4 O S6, 2(C Cl2)'
_chemical_formula_sum 'C30 H56 Cl4 Fe2 N4 O S6'
_chemical_formula_weight 934.65
_chemical_name_common '[(bmmp-TASN)Fe]~2~o'
_chemical_name_systematic '[(bmmp-TASN)Fe]~2~o'
_space_group_IT_number 2
_symmetry_cell_setting triclinic
_symmetry_space_group_name_Hall '-P 1'
_symmetry_space_group_name_H-M 'P -1'
_atom_sites_solution_hydrogens geom
_atom_sites_solution_primary direct
_atom_sites_solution_secondary difmap
_audit_creation_method SHELXL-97
_audit_update_record
;
  Oct_9_2002 text and data added by Mark S. Mashuta
  Dec_4_2002 text and data added by Mark S. Mashuta
;
_cell_angle_alpha 96.923(2)
_cell_angle_beta 112.729(2)
_cell_angle_gamma 81.048(2)
_cell_formula_units_Z 1
_cell_length_a 10.5486(15)
_cell_length_b 13.0612(19)
_cell_length_c 8.1852(12)
_cell_measurement_reflns_used 6280
_cell_measurement_temperature 100(2)
_cell_measurement_theta_max 28.05
_cell_measurement_theta_min 2.48
_cell_volume 1025.2(3)
_computing_cell_refinement 'SAINT 6.2 (Bruker, 1994)'
_computing_data_collection 'SMART 5.624 (Bruker, 1994)'
_computing_data_reduction 'SAINT 6.2 (Bruker, 1994)'
_computing_molecular_graphics 'SHELXTL 6.12 (Bruker, 2001)'
_computing_publication_material 'SHELXTL 6.12 (Bruker, 2001)'
_computing_structure_refinement 'SHELXL-97 (Sheldrick, 1997)'
_computing_structure_solution 'SHELXS-97 (Sheldrick, 1990)'
_diffrn_ambient_temperature 100(2)
_diffrn_measured_fraction_theta_full 0.908
_diffrn_measured_fraction_theta_max 0.908
_diffrn_measurement_device_type 'SMART APEX CCD'
_diffrn_measurement_method '\w scans'
_diffrn_radiation_monochromator graphite
_diffrn_radiation_source 'normal-focus sealed tube'
_diffrn_radiation_type MoK\a
_diffrn_radiation_wavelength 0.71073
_diffrn_reflns_av_R_equivalents 0.0166
_diffrn_reflns_av_sigmaI/netI 0.0279
_diffrn_reflns_limit_h_max 13
_diffrn_reflns_limit_h_min -13
_diffrn_reflns_limit_k_max 17
_diffrn_reflns_limit_k_min -16
_diffrn_reflns_limit_l_max 10
_diffrn_reflns_limit_l_min -10
_diffrn_reflns_number 9074
_diffrn_reflns_theta_full 28.25
_diffrn_reflns_theta_max 28.25
_diffrn_reflns_theta_min 2.11
_diffrn_standards_decay_% 0
_diffrn_standards_interval_count 0
_diffrn_standards_interval_time 0
_diffrn_standards_number 0
_exptl_absorpt_coefficient_mu 1.305
_exptl_absorpt_correction_T_max 0.96
_exptl_absorpt_correction_T_min 0.74
_exptl_absorpt_correction_type multi-scan
_exptl_absorpt_process_details
;
Sheldrick, G. M.; SADABS (1996).
;
_exptl_crystal_colour purple
_exptl_crystal_density_diffrn 1.514
_exptl_crystal_density_meas ?
_exptl_crystal_density_method 'not measured'
_exptl_crystal_description plate
_exptl_crystal_F_000 488
_exptl_crystal_size_max 0.279
_exptl_crystal_size_mid 0.20
_exptl_crystal_size_min 0.03
_refine_diff_density_max 0.713
_refine_diff_density_min -0.384
_refine_diff_density_rms 0.066
_refine_ls_goodness_of_fit_ref 1.01
_refine_ls_hydrogen_treatment mixed
_refine_ls_matrix_type full
_refine_ls_number_parameters 245
_refine_ls_number_reflns 4592
_refine_ls_number_restraints 0
_refine_ls_restrained_S_all 1.01
_refine_ls_R_factor_all 0.030
_refine_ls_R_factor_gt 0.027
_refine_ls_shift/su_max 0.001
_refine_ls_shift/su_mean 0.000
_refine_ls_structure_factor_coef Fsqd
_refine_ls_weighting_details 'calc w=1/[\s^2^(Fo^2^)+(0.0261P)^2^+0.8640P] where P=(Fo^2^+2Fc^2^)/3'
_refine_ls_weighting_scheme calc
_refine_ls_wR_factor_gt 0.064
_refine_ls_wR_factor_ref 0.065
_reflns_number_gt 4087
_reflns_number_total 4592
_reflns_threshold_expression >2sigma(I)
_cod_data_source_file ic026239tsi20021205_023616_1.cif
_cod_data_source_block 3
_cod_depositor_comments
;
The following automatic conversions were performed:

'_symmetry_cell_setting' value 'Triclinic' changed to 'triclinic'
according to the built-in table from CIF Core dictionary named
'cif_core.dic' version 2.4.1 from 2010-06-29.

Automatic conversion script
Id: cif_fix_values 1646 2011-03-28 12:23:43Z adriana 

The following automatic conversions were performed:

'_exptl_crystal_density_meas' value 'not measured' was changed to '?'
- the value is perceived as not measured.

Automatic conversion script
Id: cif_fix_values 3008 2015-01-20 13:52:24Z robertas 
;
_cod_original_sg_symbol_Hall '-P 1 '
_cod_database_code 4313858

loop_
_symmetry_equiv_pos_as_xyz
'x, y, z'
'-x, -y, -z'

loop_
_atom_site_label
_atom_site_type_symbol
_atom_site_fract_x
_atom_site_fract_y
_atom_site_fract_z
_atom_site_U_iso_or_equiv
_atom_site_adp_type
_atom_site_occupancy
_atom_site_symmetry_multiplicity
_atom_site_calc_flag
_atom_site_refinement_flags
_atom_site_disorder_assembly
_atom_site_disorder_group
Fe1 Fe 0.12697(2) 0.388086(17) 0.05842(3) 0.00964(7) Uani 1 1 d . . .
S1 S 0.19492(4) 0.46415(3) 0.38841(5) 0.01354(9) Uani 1 1 d . . .
S2 S 0.04447(4) 0.27172(3) -0.19963(5) 0.01401(9) Uani 1 1 d . . .
S3 S 0.31585(4) 0.44467(3) 0.02793(6) 0.01479(9) Uani 1 1 d . . .
O1 O 0.0000 0.5000 0.0000 0.0145(3) Uani 1 2 d S . .
N1 N 0.01811(14) 0.28938(10) 0.16621(18) 0.0111(3) Uani 1 1 d . . .
N2 N 0.30387(14) 0.25856(10) 0.21276(17) 0.0107(3) Uani 1 1 d . . .
C1 C 0.10395(16) 0.19046(12) 0.2365(2) 0.0122(3) Uani 1 1 d . . .
H1A H 0.0462 0.1327 0.1899 0.015 Uiso 1 1 calc R . .
H1B H 0.1344 0.1956 0.3675 0.015 Uiso 1 1 calc R . .
C2 C 0.23087(17) 0.16562(12) 0.1864(2) 0.0123(3) Uani 1 1 d . . .
H2A H 0.2953 0.1104 0.2597 0.015 Uiso 1 1 calc R . .
H2B H 0.2019 0.1391 0.0604 0.015 Uiso 1 1 calc R . .
C3 C 0.38087(17) 0.28278(13) 0.4054(2) 0.0134(3) Uani 1 1 d . . .
H3A H 0.4799 0.2566 0.4347 0.016 Uiso 1 1 calc R . .
H3B H 0.3460 0.2448 0.4740 0.016 Uiso 1 1 calc R . .
C4 C 0.36945(17) 0.39792(13) 0.4651(2) 0.0145(3) Uani 1 1 d . . .
H4A H 0.4263 0.4329 0.4221 0.017 Uiso 1 1 calc R . .
H4B H 0.4090 0.4050 0.5965 0.017 Uiso 1 1 calc R . .
C5 C 0.10182(17) 0.38692(13) 0.4651(2) 0.0145(3) Uani 1 1 d . . .
H5A H 0.1644 0.3259 0.5226 0.017 Uiso 1 1 calc R . .
H5B H 0.0698 0.4290 0.5538 0.017 Uiso 1 1 calc R . .
C6 C -0.02213(17) 0.35084(13) 0.3086(2) 0.0143(3) Uani 1 1 d . . .
H6A H -0.0706 0.3077 0.3517 0.017 Uiso 1 1 calc R . .
H6B H -0.0875 0.4123 0.2578 0.017 Uiso 1 1 calc R . .
C7 C -0.11181(16) 0.27360(13) 0.0108(2) 0.0130(3) Uani 1 1 d . . .
H7A H -0.1682 0.3420 -0.0145 0.016 Uiso 1 1 calc R . .
H7B H -0.1644 0.2296 0.0457 0.016 Uiso 1 1 calc R . .
C8 C -0.09832(17) 0.22390(13) -0.1637(2) 0.0139(3) Uani 1 1 d . . .
C9 C 0.39516(16) 0.23775(13) 0.1099(2) 0.0127(3) Uani 1 1 d . . .
H9A H 0.3434 0.2032 -0.0064 0.015 Uiso 1 1 calc R . .
H9B H 0.4752 0.1877 0.1732 0.015 Uiso 1 1 calc R . .
C10 C 0.45132(17) 0.33161(13) 0.0755(2) 0.0133(3) Uani 1 1 d . . .
C11 C -0.07902(19) 0.10452(13) -0.1732(2) 0.0181(4) Uani 1 1 d . . .
H11A H -0.1552 0.0798 -0.1544 0.027 Uiso 1 1 calc R . .
H11B H 0.0092 0.0800 -0.0810 0.027 Uiso 1 1 calc R . .
H11C H -0.0787 0.0776 -0.2901 0.027 Uiso 1 1 calc R . .
C12 C -0.23608(18) 0.25821(15) -0.3130(2) 0.0195(4) Uani 1 1 d . . .
H12A H -0.2340 0.2277 -0.4275 0.029 Uiso 1 1 calc R . .
H12B H -0.2497 0.3341 -0.3139 0.029 Uiso 1 1 calc R . .
H12C H -0.3124 0.2347 -0.2929 0.029 Uiso 1 1 calc R . .
C13 C 0.58562(17) 0.36042(14) 0.2248(2) 0.0162(3) Uani 1 1 d . . .
H13A H 0.6568 0.3003 0.2445 0.024 Uiso 1 1 calc R . .
H13B H 0.5683 0.3811 0.3341 0.024 Uiso 1 1 calc R . .
H13C H 0.6174 0.4182 0.1909 0.024 Uiso 1 1 calc R . .
C14 C 0.48527(18) 0.29995(15) -0.0916(2) 0.0187(4) Uani 1 1 d . . .
H14A H 0.5285 0.3552 -0.1140 0.028 Uiso 1 1 calc R . .
H14B H 0.3998 0.2890 -0.1936 0.028 Uiso 1 1 calc R . .
H14C H 0.5492 0.2355 -0.0737 0.028 Uiso 1 1 calc R . .
C20 C 0.7170(8) 0.9730(4) 0.2438(10) 0.0506(15) Uani 0.50 1 d P . .
Cl20 Cl 0.80355(18) 1.07751(10) 0.2803(3) 0.0488(4) Uani 0.50 1 d P . .
Cl21 Cl 0.6281(9) 0.9726(7) 0.3811(10) 0.0431(10) Uani 0.50 1 d P . .
C30 C 0.7792(5) 0.9679(4) 0.3361(6) 0.0334(12) Uani 0.50 1 d P . .
Cl30 Cl 0.7429(2) 1.05684(12) 0.1619(3) 0.0636(5) Uani 0.50 1 d P . .
Cl31 Cl 0.6119(9) 0.9654(7) 0.3531(10) 0.0529(15) Uani 0.50 1 d P . .

loop_
_atom_site_aniso_label
_atom_site_aniso_U_11
_atom_site_aniso_U_22
_atom_site_aniso_U_33
_atom_site_aniso_U_23
_atom_site_aniso_U_13
_atom_site_aniso_U_12
Fe1 0.00852(11) 0.00935(12) 0.01011(11) 0.00215(9) 0.00213(9) -0.00080(8)
S1 0.0140(2) 0.0126(2) 0.01251(19) 0.00018(15) 0.00333(16) -0.00230(15)
S2 0.0148(2) 0.0151(2) 0.01224(19) 0.00043(16) 0.00480(16) -0.00328(15)
S3 0.01078(19) 0.0151(2) 0.0190(2) 0.00710(16) 0.00446(16) -0.00118(15)
O1 0.0126(8) 0.0124(8) 0.0164(8) 0.0039(7) 0.0033(7) 0.0014(6)
N1 0.0090(6) 0.0117(7) 0.0111(6) 0.0008(5) 0.0022(5) -0.0008(5)
N2 0.0099(6) 0.0111(7) 0.0105(6) 0.0008(5) 0.0026(5) -0.0026(5)
C1 0.0116(8) 0.0108(8) 0.0136(8) 0.0039(6) 0.0032(6) -0.0013(6)
C2 0.0122(8) 0.0088(7) 0.0140(8) 0.0025(6) 0.0024(6) -0.0012(6)
C3 0.0108(8) 0.0160(8) 0.0110(8) 0.0025(6) 0.0008(6) -0.0020(6)
C4 0.0118(8) 0.0172(8) 0.0119(8) 0.0003(6) 0.0009(6) -0.0037(6)
C5 0.0165(8) 0.0155(8) 0.0126(8) -0.0005(6) 0.0068(7) -0.0024(6)
C6 0.0129(8) 0.0160(8) 0.0151(8) -0.0006(7) 0.0068(7) -0.0016(6)
C7 0.0090(7) 0.0147(8) 0.0143(8) 0.0022(6) 0.0028(6) -0.0020(6)
C8 0.0129(8) 0.0138(8) 0.0127(8) 0.0015(6) 0.0016(6) -0.0032(6)
C9 0.0100(7) 0.0137(8) 0.0137(8) 0.0011(6) 0.0041(6) -0.0002(6)
C10 0.0103(7) 0.0162(8) 0.0132(8) 0.0035(6) 0.0039(6) -0.0008(6)
C11 0.0189(9) 0.0141(8) 0.0188(9) -0.0004(7) 0.0039(7) -0.0045(7)
C12 0.0152(8) 0.0225(9) 0.0159(8) 0.0026(7) -0.0005(7) -0.0037(7)
C13 0.0110(8) 0.0200(9) 0.0171(8) 0.0040(7) 0.0037(7) -0.0027(6)
C14 0.0159(8) 0.0261(10) 0.0156(8) 0.0034(7) 0.0067(7) -0.0030(7)
C20 0.074(5) 0.024(3) 0.071(5) -0.003(3) 0.050(4) -0.002(3)
Cl20 0.0675(10) 0.0226(6) 0.0833(11) 0.0067(7) 0.0595(10) 0.0022(6)
Cl21 0.0523(14) 0.048(2) 0.0350(10) 0.0203(11) 0.0170(8) -0.0092(11)
C30 0.032(3) 0.036(3) 0.019(2) 0.003(2) -0.0018(19) 0.007(2)
Cl30 0.0912(14) 0.0285(7) 0.1095(15) 0.0276(9) 0.0841(13) 0.0229(8)
Cl31 0.066(3) 0.0356(14) 0.076(4) 0.019(2) 0.047(3) 0.004(2)

loop_
_atom_type_symbol
_atom_type_description
_atom_type_scat_dispersion_real
_atom_type_scat_dispersion_imag
_atom_type_scat_source
C C 0.0033 0.0016 'International Tables Vol C Tables 4.2.6.8 and 6.1.1.4'
H H 0.0000 0.0000 'International Tables Vol C Tables 4.2.6.8 and 6.1.1.4'
N N 0.0061 0.0033 'International Tables Vol C Tables 4.2.6.8 and 6.1.1.4'
O O 0.0106 0.0060 'International Tables Vol C Tables 4.2.6.8 and 6.1.1.4'
S S 0.1246 0.1234 'International Tables Vol C Tables 4.2.6.8 and 6.1.1.4'
Fe Fe 0.3463 0.8444 'International Tables Vol C Tables 4.2.6.8 and 6.1.1.4'
Cl Cl 0.1484 0.1585 'International Tables Vol C Tables 4.2.6.8 and 6.1.1.4'

loop_
_geom_angle_atom_site_label_1
_geom_angle_atom_site_label_2
_geom_angle_atom_site_label_3
_geom_angle
_geom_angle_site_symmetry_1
_geom_angle_site_symmetry_3
_geom_angle_publ_flag
O1 Fe1 N1 100.42(4) . . no
O1 Fe1 S3 101.606(17) . . yes
N1 Fe1 S3 155.84(4) . . yes
O1 Fe1 N2 164.90(3) . . no
N1 Fe1 N2 75.35(5) . . yes
S3 Fe1 N2 80.82(4) . . yes
O1 Fe1 S2 102.023(16) . . yes
N1 Fe1 S2 82.34(4) . . yes
S3 Fe1 S2 102.543(18) . . yes
N2 Fe1 S2 91.86(4) . . yes
O1 Fe1 S1 86.733(13) . . no
N1 Fe1 S1 78.25(4) . . yes
S3 Fe1 S1 93.202(17) . . yes
N2 Fe1 S1 78.23(3) . . yes
S2 Fe1 S1 159.886(17) . . yes
C4 S1 C5 103.43(8) . . no
C4 S1 Fe1 95.51(6) . . no
C5 S1 Fe1 100.00(5) . . no
C8 S2 Fe1 100.98(5) . . no
C10 S3 Fe1 105.06(5) . . no
Fe1 O1 Fe1 180.0 . 2_565 yes
C7 N1 C1 113.70(13) . . no
C7 N1 C6 107.36(12) . . no
C1 N1 C6 109.35(12) . . no
C7 N1 Fe1 102.76(9) . . no
C1 N1 Fe1 113.27(9) . . no
C6 N1 Fe1 110.11(10) . . no
C9 N2 C2 107.93(12) . . no
C9 N2 C3 112.84(12) . . no
C2 N2 C3 110.22(12) . . no
C9 N2 Fe1 104.24(9) . . no
C2 N2 Fe1 104.19(9) . . no
C3 N2 Fe1 116.71(10) . . no
N1 C1 C2 112.86(13) . . no
N1 C1 H1A 109.0 . . no
C2 C1 H1A 109.0 . . no
N1 C1 H1B 109.0 . . no
C2 C1 H1B 109.0 . . no
H1A C1 H1B 107.8 . . no
N2 C2 C1 111.78(13) . . no
N2 C2 H2A 109.3 . . no
C1 C2 H2A 109.3 . . no
N2 C2 H2B 109.3 . . no
C1 C2 H2B 109.3 . . no
H2A C2 H2B 107.9 . . no
N2 C3 C4 114.68(13) . . no
N2 C3 H3A 108.6 . . no
C4 C3 H3A 108.6 . . no
N2 C3 H3B 108.6 . . no
C4 C3 H3B 108.6 . . no
H3A C3 H3B 107.6 . . no
C3 C4 S1 114.62(11) . . no
C3 C4 H4A 108.6 . . no
S1 C4 H4A 108.6 . . no
C3 C4 H4B 108.6 . . no
S1 C4 H4B 108.6 . . no
H4A C4 H4B 107.6 . . no
C6 C5 S1 109.90(12) . . no
C6 C5 H5A 109.7 . . no
S1 C5 H5A 109.7 . . no
C6 C5 H5B 109.7 . . no
S1 C5 H5B 109.7 . . no
H5A C5 H5B 108.2 . . no
N1 C6 C5 112.69(13) . . no
N1 C6 H6A 109.1 . . no
C5 C6 H6A 109.1 . . no
N1 C6 H6B 109.1 . . no
C5 C6 H6B 109.1 . . no
H6A C6 H6B 107.8 . . no
N1 C7 C8 117.69(13) . . no
N1 C7 H7A 107.9 . . no
C8 C7 H7A 107.9 . . no
N1 C7 H7B 107.9 . . no
C8 C7 H7B 107.9 . . no
H7A C7 H7B 107.2 . . no
C11 C8 C12 107.40(14) . . no
C11 C8 C7 113.27(14) . . no
C12 C8 C7 105.91(14) . . no
C11 C8 S2 109.98(12) . . no
C12 C8 S2 109.13(12) . . no
C7 C8 S2 110.95(11) . . no
N2 C9 C10 117.23(13) . . no
N2 C9 H9A 108.0 . . no
C10 C9 H9A 108.0 . . no
N2 C9 H9B 108.0 . . no
C10 C9 H9B 108.0 . . no
H9A C9 H9B 107.2 . . no
C13 C10 C9 114.18(14) . . no
C13 C10 C14 106.90(14) . . no
C9 C10 C14 106.18(14) . . no
C13 C10 S3 110.92(12) . . no
C9 C10 S3 110.08(11) . . no
C14 C10 S3 108.26(12) . . no
C8 C11 H11A 109.5 . . no
C8 C11 H11B 109.5 . . no
H11A C11 H11B 109.5 . . no
C8 C11 H11C 109.5 . . no
H11A C11 H11C 109.5 . . no
H11B C11 H11C 109.5 . . no
C8 C12 H12A 109.5 . . no
C8 C12 H12B 109.5 . . no
H12A C12 H12B 109.5 . . no
C8 C12 H12C 109.5 . . no
H12A C12 H12C 109.5 . . no
H12B C12 H12C 109.5 . . no
C10 C13 H13A 109.5 . . no
C10 C13 H13B 109.5 . . no
H13A C13 H13B 109.5 . . no
C10 C13 H13C 109.5 . . no
H13A C13 H13C 109.5 . . no
H13B C13 H13C 109.5 . . no
C10 C14 H14A 109.5 . . no
C10 C14 H14B 109.5 . . no
H14A C14 H14B 109.5 . . no
C10 C14 H14C 109.5 . . no
H14A C14 H14C 109.5 . . no
H14B C14 H14C 109.5 . . no
Cl20 C20 Cl21 114.3(5) . . no
Cl30 C30 Cl31 104.8(3) . . no

loop_
_geom_bond_atom_site_label_1
_geom_bond_atom_site_label_2
_geom_bond_distance
_geom_bond_site_symmetry_2
_geom_bond_publ_flag
Fe1 O1 1.7954(3) . yes
Fe1 N1 2.2972(14) . yes
Fe1 S3 2.3377(5) . yes
Fe1 N2 2.3772(14) . yes
Fe1 S2 2.3970(5) . yes
Fe1 S1 2.6221(6) . yes
S1 C4 1.8094(17) . no
S1 C5 1.8200(17) . no
S2 C8 1.8504(17) . no
S3 C10 1.8510(17) . no
O1 Fe1 1.7954(3) 2_565 yes
N1 C7 1.489(2) . no
N1 C1 1.494(2) . no
N1 C6 1.495(2) . no
N2 C9 1.483(2) . no
N2 C2 1.487(2) . no
N2 C3 1.489(2) . no
C1 C2 1.524(2) . no
C1 H1A 0.9900 . no
C1 H1B 0.9900 . no
C2 H2A 0.9900 . no
C2 H2B 0.9900 . no
C3 C4 1.525(2) . no
C3 H3A 0.9900 . no
C3 H3B 0.9900 . no
C4 H4A 0.9900 . no
C4 H4B 0.9900 . no
C5 C6 1.524(2) . no
C5 H5A 0.9900 . no
C5 H5B 0.9900 . no
C6 H6A 0.9900 . no
C6 H6B 0.9900 . no
C7 C8 1.545(2) . no
C7 H7A 0.9900 . no
C7 H7B 0.9900 . no
C8 C11 1.537(2) . no
C8 C12 1.537(2) . no
C9 C10 1.540(2) . no
C9 H9A 0.9900 . no
C9 H9B 0.9900 . no
C10 C13 1.536(2) . no
C10 C14 1.539(2) . no
C11 H11A 0.9800 . no
C11 H11B 0.9800 . no
C11 H11C 0.9800 . no
C12 H12A 0.9800 . no
C12 H12B 0.9800 . no
C12 H12C 0.9800 . no
C13 H13A 0.9800 . no
C13 H13B 0.9800 . no
C13 H13C 0.9800 . no
C14 H14A 0.9800 . no
C14 H14B 0.9800 . no
C14 H14C 0.9800 . no
C20 Cl20 1.693(6) . no
C20 Cl21 1.720(10) . no
C30 Cl31 1.828(11) . no
C30 Cl30 1.835(6) . no
